data_4089389
loop_
_publ_author_name
'Bakthavachalam, K.'
'Reddy, N. Dastagiri'

_publ_section_title
;
 Synthesis of Aluminum Complexes of Triaza Framework Ligands and Their
 Catalytic Activity toward Polymerization of \e-Caprolactone
;
_journal_issue 11
_journal_name_full Organometallics
_journal_page_first 3174
_journal_paper_doi 10.1021/om3011432
_journal_volume 32
_journal_year 2013
_chemical_formula_sum 'C50 H68 Li N3 O3'
_chemical_formula_weight 766.01
_space_group_IT_number 19
_space_group_name_Hall 'P 2ac 2ab'
_space_group_name_H-M_alt 'P 21 21 21'
_symmetry_cell_setting orthorhombic
_symmetry_space_group_name_H-M 'P 21 21 21'
_atom_sites_solution_hydrogens geom
_atom_sites_solution_primary direct
_atom_sites_solution_secondary difmap
_audit_creation_method SHELXL-97
_cell_angle_alpha 90.00
_cell_angle_beta 90.00
_cell_angle_gamma 90.00
_cell_formula_units_Z 4
_cell_length_a 10.8838(7)
_cell_length_b 18.2643(12)
_cell_length_c 22.5281(13)
_cell_measurement_reflns_used 2969
_cell_measurement_temperature 120(2)
_cell_measurement_theta_max 29.2291
_cell_measurement_theta_min 2.5970
_cell_volume 4478.2(5)
_computing_cell_refinement
;
'Fri Oct 05 15:15:22 2012'
;
_computing_data_collection
;
'Fri Oct 05 15:15:22 2012'
;
_computing_data_reduction
;
'Fri Oct 05 15:15:22 2012'
;
_computing_molecular_graphics ORTEP-III
_computing_publication_material WinGX
_computing_structure_refinement 'SHELXL-97 (Sheldrick, 2008)'
_computing_structure_solution 'SHELXS-97 (Sheldrick, 2008)'
_diffrn_ambient_temperature 120(2)
_diffrn_detector_area_resol_mean 15.9821
_diffrn_measured_fraction_theta_full 0.998
_diffrn_measured_fraction_theta_max 0.998
_diffrn_measurement_device_type 'Xcalibur, Eos'
_diffrn_measurement_method '\w scans'
_diffrn_radiation_monochromator graphite
_diffrn_radiation_source 'fine-focus sealed tube'
_diffrn_radiation_type MoK\a
_diffrn_radiation_wavelength 0.71073
_diffrn_reflns_av_R_equivalents 0.0695
_diffrn_reflns_av_sigmaI/netI 0.1389
_diffrn_reflns_limit_h_max 12
_diffrn_reflns_limit_h_min -12
_diffrn_reflns_limit_k_max 21
_diffrn_reflns_limit_k_min -21
_diffrn_reflns_limit_l_max 26
_diffrn_reflns_limit_l_min -26
_diffrn_reflns_number 16187
_diffrn_reflns_theta_full 25.00
_diffrn_reflns_theta_max 25.00
_diffrn_reflns_theta_min 2.60
_exptl_absorpt_coefficient_mu 0.069
_exptl_absorpt_correction_T_max 1.00000
_exptl_absorpt_correction_T_min 0.68785
_exptl_absorpt_correction_type multi-scan
_exptl_absorpt_process_details
;
'Fri Oct 05 15:15:22 2012'
;
_exptl_crystal_colour colorless
_exptl_crystal_density_diffrn 1.136
_exptl_crystal_density_method 'not measured'
_exptl_crystal_description block
_exptl_crystal_F_000 1664
_exptl_crystal_size_max 0.2600
_exptl_crystal_size_mid 0.2400
_exptl_crystal_size_min 0.1600
_refine_diff_density_max 0.182
_refine_diff_density_min -0.199
_refine_diff_density_rms 0.047
_refine_ls_abs_structure_details 'Flack H D (1983), Acta Cryst. A39, 876-881'
_refine_ls_abs_structure_Flack -0.7(16)
_refine_ls_extinction_method none
_refine_ls_goodness_of_fit_ref 0.963
_refine_ls_hydrogen_treatment constr
_refine_ls_matrix_type full
_refine_ls_number_parameters 522
_refine_ls_number_reflns 7427
_refine_ls_number_restraints 0
_refine_ls_restrained_S_all 0.963
_refine_ls_R_factor_all 0.1127
_refine_ls_R_factor_gt 0.0574
_refine_ls_shift/su_max 0.000
_refine_ls_shift/su_mean 0.000
_refine_ls_structure_factor_coef Fsqd
_refine_ls_weighting_details 'calc w=1/[\s^2^(Fo^2^)+(0.0153P)^2^+0.0000P] where P=(Fo^2^+2Fc^2^)/3'
_refine_ls_weighting_scheme calc
_refine_ls_wR_factor_gt 0.0788
_refine_ls_wR_factor_ref 0.0967
_reflns_number_gt 4699
_reflns_number_total 7427
_reflns_threshold_expression >2\s(I)
_cod_data_source_file om3011432_si_002.cif
_cod_data_source_block '[L1Li(THF)3]'
_cod_database_code 4089389

loop_
_symmetry_equiv_pos_as_xyz
'x, y, z'
'-x+1/2, -y, z+1/2'
'x+1/2, -y+1/2, -z'
'-x, y+1/2, -z+1/2'

loop_
_atom_site_label
_atom_site_type_symbol
_atom_site_fract_x
_atom_site_fract_y
_atom_site_fract_z
_atom_site_U_iso_or_equiv
_atom_site_adp_type
_atom_site_occupancy
_atom_site_symmetry_multiplicity
_atom_site_calc_flag
_atom_site_refinement_flags
N1 N -0.8859(2) -0.55924(14) -0.35852(11) 0.0141(7) Uani 1 1 d .
N2 N -0.8779(2) -0.50673(14) -0.45330(11) 0.0152(7) Uani 1 1 d .
C15 C -0.9965(3) -0.59546(17) -0.37642(13) 0.0161(8) Uani 1 1 d .
C2 C -0.8335(3) -0.51630(17) -0.39820(14) 0.0146(8) Uani 1 1 d .
C39 C -0.9644(3) -0.43252(19) -0.55410(13) 0.0165(8) Uani 1 1 d .
C33 C -0.6685(3) -0.50148(17) -0.49688(13) 0.0148(8) Uani 1 1 d .
C40 C -1.0007(3) -0.35986(18) -0.54360(14) 0.0189(9) Uani 1 1 d .
C24 C -1.1148(3) -0.47848(17) -0.35219(14) 0.0210(9) Uani 1 1 d .
H24 H -1.0304 -0.4597 -0.3524 0.025 Uiso 1 1 calc R
C16 C -1.1086(3) -0.55871(18) -0.37033(13) 0.0169(8) Uani 1 1 d .
N3 N -0.8395(3) -0.45194(14) -0.54657(11) 0.0172(7) Uani 1 1 d .
C31 C -0.6356(3) -0.35370(18) -0.35697(15) 0.0263(10) Uani 1 1 d .
H31 H -0.6388 -0.3029 -0.3598 0.032 Uiso 1 1 calc R
C19 C -1.1036(3) -0.70539(18) -0.40507(14) 0.0235(9) Uani 1 1 d .
H19 H -1.1027 -0.7540 -0.4174 0.028 Uiso 1 1 calc R
C30 C -0.5364(4) -0.3865(2) -0.33064(15) 0.0278(10) Uani 1 1 d .
H30 H -0.4724 -0.3582 -0.3158 0.033 Uiso 1 1 calc R
C28 C -0.6278(3) -0.50406(18) -0.34745(14) 0.0193(8) Uani 1 1 d .
H28 H -0.6248 -0.5547 -0.3432 0.023 Uiso 1 1 calc R
C17 C -1.2161(3) -0.59718(19) -0.38011(14) 0.0230(10) Uani 1 1 d .
H17 H -1.2911 -0.5735 -0.3752 0.028 Uiso 1 1 calc R
C20 C -0.9929(3) -0.66907(18) -0.39494(14) 0.0164(8) Uani 1 1 d .
C35 C -0.5027(4) -0.5858(2) -0.47962(15) 0.0298(10) Uani 1 1 d .
H35 H -0.4756 -0.6326 -0.4700 0.036 Uiso 1 1 calc R
C38 C -0.5833(3) -0.44680(19) -0.50911(14) 0.0220(9) Uani 1 1 d .
H38 H -0.6102 -0.4002 -0.5196 0.026 Uiso 1 1 calc R
C44 C -1.0489(3) -0.48280(19) -0.57869(14) 0.0215(9) Uani 1 1 d .
C1 C -0.8036(3) -0.48395(17) -0.49830(14) 0.0154(8) Uani 1 1 d .
C41 C -1.1188(3) -0.33761(19) -0.55832(14) 0.0239(9) Uani 1 1 d .
H41 H -1.1429 -0.2896 -0.5512 0.029 Uiso 1 1 calc R
C21 C -0.8722(3) -0.70807(18) -0.40597(15) 0.0218(9) Uani 1 1 d .
H21 H -0.8060 -0.6753 -0.3932 0.026 Uiso 1 1 calc R
C36 C -0.4190(3) -0.5304(2) -0.49165(15) 0.0318(11) Uani 1 1 d .
H36 H -0.3352 -0.5402 -0.4901 0.038 Uiso 1 1 calc R
C29 C -0.5320(3) -0.46156(19) -0.32622(15) 0.0282(10) Uani 1 1 d .
H29 H -0.4642 -0.4839 -0.3089 0.034 Uiso 1 1 calc R
C32 C -0.7315(3) -0.39570(18) -0.37950(14) 0.0192(9) Uani 1 1 d .
H32 H -0.7980 -0.3729 -0.3977 0.023 Uiso 1 1 calc R
C48 C -0.9098(3) -0.30580(18) -0.51718(15) 0.0238(9) Uani 1 1 d .
H48 H -0.8468 -0.3343 -0.4964 0.029 Uiso 1 1 calc R
C43 C -1.1666(3) -0.45866(19) -0.59314(14) 0.0243(9) Uani 1 1 d .
H43 H -1.2227 -0.4914 -0.6094 0.029 Uiso 1 1 calc R
C27 C -0.7283(3) -0.47169(18) -0.37497(14) 0.0146(8) Uani 1 1 d .
C18 C -1.2150(3) -0.6700(2) -0.39702(15) 0.0250(9) Uani 1 1 d .
H18 H -1.2884 -0.6950 -0.4029 0.030 Uiso 1 1 calc R
C45 C -1.0142(3) -0.56202(18) -0.58810(15) 0.0249(9) Uani 1 1 d .
H45 H -0.9276 -0.5682 -0.5772 0.030 Uiso 1 1 calc R
C22 C -0.8621(3) -0.77825(17) -0.36964(15) 0.0318(10) Uani 1 1 d .
H22A H -0.9252 -0.8118 -0.3817 0.048 Uiso 1 1 calc R
H22B H -0.8717 -0.7670 -0.3283 0.048 Uiso 1 1 calc R
H22C H -0.7830 -0.8001 -0.3761 0.048 Uiso 1 1 calc R
C37 C -0.4591(3) -0.4614(2) -0.50575(15) 0.0306(10) Uani 1 1 d .
H37 H -0.4025 -0.4243 -0.5131 0.037 Uiso 1 1 calc R
C34 C -0.6269(3) -0.57050(18) -0.48207(14) 0.0226(9) Uani 1 1 d .
H34 H -0.6833 -0.6073 -0.4736 0.027 Uiso 1 1 calc R
C42 C -1.2013(4) -0.3868(2) -0.58365(15) 0.0287(10) Uani 1 1 d .
H42 H -1.2798 -0.3713 -0.5942 0.034 Uiso 1 1 calc R
C26 C -1.1884(3) -0.43201(19) -0.39593(15) 0.0322(10) Uani 1 1 d .
H26A H -1.2732 -0.4465 -0.3947 0.048 Uiso 1 1 calc R
H26B H -1.1568 -0.4391 -0.4353 0.048 Uiso 1 1 calc R
H26C H -1.1815 -0.3813 -0.3853 0.048 Uiso 1 1 calc R
C47 C -1.0302(4) -0.58513(19) -0.65381(15) 0.0416(12) Uani 1 1 d .
H47A H -0.9785 -0.5554 -0.6785 0.062 Uiso 1 1 calc R
H47B H -1.1144 -0.5787 -0.6654 0.062 Uiso 1 1 calc R
H47C H -1.0078 -0.6357 -0.6583 0.062 Uiso 1 1 calc R
C50 C -0.8450(4) -0.2609(2) -0.56442(17) 0.0577(14) Uani 1 1 d .
H50A H -0.9043 -0.2320 -0.5856 0.087 Uiso 1 1 calc R
H50B H -0.8038 -0.2930 -0.5916 0.087 Uiso 1 1 calc R
H50C H -0.7860 -0.2291 -0.5460 0.087 Uiso 1 1 calc R
C25 C -1.1636(3) -0.46993(19) -0.28890(14) 0.0312(10) Uani 1 1 d .
H25A H -1.1089 -0.4939 -0.2617 0.047 Uiso 1 1 calc R
H25B H -1.2437 -0.4917 -0.2862 0.047 Uiso 1 1 calc R
H25C H -1.1688 -0.4189 -0.2791 0.047 Uiso 1 1 calc R
C46 C -1.0916(3) -0.61173(18) -0.54853(15) 0.0326(10) Uani 1 1 d .
H46A H -1.1765 -0.6075 -0.5595 0.049 Uiso 1 1 calc R
H46B H -1.0816 -0.5974 -0.5078 0.049 Uiso 1 1 calc R
H46C H -1.0653 -0.6615 -0.5534 0.049 Uiso 1 1 calc R
C23 C -0.8538(3) -0.72371(18) -0.47185(14) 0.0314(10) Uani 1 1 d .
H23A H -0.8601 -0.6788 -0.4939 0.047 Uiso 1 1 calc R
H23B H -0.9157 -0.7573 -0.4852 0.047 Uiso 1 1 calc R
H23C H -0.7740 -0.7448 -0.4779 0.047 Uiso 1 1 calc R
C49 C -0.9691(4) -0.2553(2) -0.47155(19) 0.0695(16) Uani 1 1 d .
H49A H -1.0232 -0.2833 -0.4466 0.104 Uiso 1 1 calc R
H49B H -1.0151 -0.2180 -0.4916 0.104 Uiso 1 1 calc R
H49C H -0.9064 -0.2331 -0.4476 0.104 Uiso 1 1 calc R
O2 O -0.8441(2) -0.51372(12) -0.21744(10) 0.0288(7) Uani 1 1 d .
O3 O -0.9500(2) -0.66695(13) -0.23763(10) 0.0278(7) Uani 1 1 d .
C12 C -1.1230(3) -0.73835(19) -0.20745(17) 0.0356(11) Uani 1 1 d .
H12A H -1.1583 -0.7263 -0.1691 0.043 Uiso 1 1 calc R
H12B H -1.1828 -0.7658 -0.2303 0.043 Uiso 1 1 calc R
C9 C -0.9396(3) -0.4443(2) -0.14330(15) 0.0319(10) Uani 1 1 d .
H9A H -0.9439 -0.4369 -0.1007 0.038 Uiso 1 1 calc R
H9B H -1.0194 -0.4343 -0.1607 0.038 Uiso 1 1 calc R
C10 C -0.8956(4) -0.52011(19) -0.15844(14) 0.0313(10) Uani 1 1 d .
H10A H -0.8338 -0.5364 -0.1304 0.038 Uiso 1 1 calc R
H10B H -0.9634 -0.5546 -0.1581 0.038 Uiso 1 1 calc R
C8 C -0.8400(4) -0.39761(19) -0.17123(15) 0.0353(11) Uani 1 1 d .
H8A H -0.7671 -0.3959 -0.1465 0.042 Uiso 1 1 calc R
H8B H -0.8686 -0.3481 -0.1785 0.042 Uiso 1 1 calc R
C7 C -0.8156(4) -0.43816(18) -0.22916(15) 0.0313(10) Uani 1 1 d .
H7A H -0.8674 -0.4192 -0.2607 0.038 Uiso 1 1 calc R
H7B H -0.7303 -0.4329 -0.2409 0.038 Uiso 1 1 calc R
C13 C -1.0054(4) -0.78139(19) -0.20015(17) 0.0381(11) Uani 1 1 d .
H13A H -0.9897 -0.8124 -0.2343 0.046 Uiso 1 1 calc R
H13B H -1.0071 -0.8112 -0.1645 0.046 Uiso 1 1 calc R
C11 C -1.0838(3) -0.6697(2) -0.24027(17) 0.0379(11) Uani 1 1 d .
H11A H -1.1112 -0.6715 -0.2812 0.045 Uiso 1 1 calc R
H11B H -1.1188 -0.6266 -0.2216 0.045 Uiso 1 1 calc R
C14 C -0.9114(4) -0.72061(19) -0.19534(16) 0.0368(11) Uani 1 1 d .
H14A H -0.9106 -0.7002 -0.1556 0.044 Uiso 1 1 calc R
H14B H -0.8299 -0.7386 -0.2048 0.044 Uiso 1 1 calc R
O1 O -0.6782(2) -0.64257(12) -0.25712(10) 0.0255(6) Uani 1 1 d .
C6 C -0.6006(4) -0.61288(19) -0.21116(16) 0.0344(11) Uani 1 1 d .
H6A H -0.6398 -0.6176 -0.1727 0.041 Uiso 1 1 calc R
H6B H -0.5841 -0.5615 -0.2185 0.041 Uiso 1 1 calc R
C3 C -0.6104(3) -0.69886(19) -0.28842(17) 0.0360(11) Uani 1 1 d .
H3A H -0.6203 -0.6933 -0.3310 0.043 Uiso 1 1 calc R
H3B H -0.6394 -0.7471 -0.2770 0.043 Uiso 1 1 calc R
C5 C -0.4842(4) -0.6562(3) -0.2130(2) 0.0762(18) Uani 1 1 d .
H5A H -0.4137 -0.6245 -0.2069 0.091 Uiso 1 1 calc R
H5B H -0.4843 -0.6935 -0.1824 0.091 Uiso 1 1 calc R
C4 C -0.4799(4) -0.6893(2) -0.27142(18) 0.0567(14) Uani 1 1 d .
H4A H -0.4379 -0.7362 -0.2701 0.068 Uiso 1 1 calc R
H4B H -0.4377 -0.6577 -0.2994 0.068 Uiso 1 1 calc R
Li1 Li -0.8387(6) -0.5923(3) -0.2745(2) 0.0260(16) Uani 1 1 d .

loop_
_atom_site_aniso_label
_atom_site_aniso_U_11
_atom_site_aniso_U_22
_atom_site_aniso_U_33
_atom_site_aniso_U_23
_atom_site_aniso_U_13
_atom_site_aniso_U_12
N1 0.0091(16) 0.0179(15) 0.0151(15) -0.0006(14) 0.0002(14) -0.0045(15)
N2 0.0111(16) 0.0216(16) 0.0129(15) 0.0042(14) -0.0004(13) -0.0036(14)
C15 0.018(2) 0.0206(19) 0.0092(18) 0.0047(16) -0.0016(17) -0.0012(19)
C2 0.0062(18) 0.0158(17) 0.022(2) -0.0051(17) 0.0002(17) 0.0056(17)
C39 0.015(2) 0.025(2) 0.0092(19) 0.0010(17) 0.0013(16) 0.0047(19)
C33 0.015(2) 0.0221(19) 0.0077(18) -0.0025(16) -0.0006(16) 0.0030(18)
C40 0.024(2) 0.024(2) 0.0092(19) 0.0046(17) 0.0037(18) 0.003(2)
C24 0.016(2) 0.0193(18) 0.027(2) 0.0014(18) -0.0018(19) -0.0009(19)
C16 0.016(2) 0.0216(19) 0.0137(19) 0.0049(17) -0.0021(17) -0.0036(19)
N3 0.0135(17) 0.0204(16) 0.0176(16) 0.0025(14) -0.0020(14) 0.0003(15)
C31 0.031(2) 0.021(2) 0.027(2) -0.0031(18) 0.000(2) -0.008(2)
C19 0.032(2) 0.0169(19) 0.021(2) -0.0007(18) -0.003(2) -0.007(2)
C30 0.020(2) 0.037(2) 0.026(2) -0.008(2) -0.0023(19) -0.015(2)
C28 0.017(2) 0.0235(19) 0.0175(19) 0.0048(17) 0.0015(17) 0.0003(19)
C17 0.013(2) 0.032(2) 0.024(2) 0.003(2) 0.0002(18) 0.002(2)
C20 0.015(2) 0.0181(18) 0.0157(19) 0.0002(17) 0.0000(18) -0.0014(19)
C35 0.032(3) 0.036(2) 0.021(2) -0.003(2) -0.001(2) 0.021(2)
C38 0.019(2) 0.026(2) 0.021(2) 0.0001(18) 0.0045(18) 0.000(2)
C44 0.021(2) 0.025(2) 0.018(2) 0.0027(18) 0.0012(17) 0.000(2)
C1 0.017(2) 0.0119(17) 0.017(2) -0.0063(17) -0.0029(17) -0.0014(18)
C41 0.025(2) 0.026(2) 0.021(2) 0.0046(19) 0.0011(19) 0.006(2)
C21 0.022(2) 0.0206(19) 0.023(2) -0.0041(18) -0.0037(19) -0.0014(19)
C36 0.016(2) 0.058(3) 0.022(2) -0.003(2) 0.0004(18) 0.013(2)
C29 0.016(2) 0.038(2) 0.031(2) 0.001(2) -0.0046(18) -0.003(2)
C32 0.017(2) 0.0214(19) 0.020(2) -0.0019(18) 0.0019(17) 0.0007(19)
C48 0.023(2) 0.025(2) 0.023(2) -0.0005(18) -0.0051(19) -0.003(2)
C43 0.019(2) 0.030(2) 0.024(2) -0.0002(19) -0.0010(19) -0.006(2)
C27 0.014(2) 0.0211(19) 0.0090(18) 0.0025(17) 0.0017(16) -0.0031(18)
C18 0.021(2) 0.030(2) 0.024(2) 0.004(2) -0.0046(19) -0.009(2)
C45 0.019(2) 0.025(2) 0.031(2) -0.0028(19) 0.0010(19) 0.000(2)
C22 0.028(2) 0.030(2) 0.038(2) 0.004(2) 0.008(2) 0.002(2)
C37 0.018(2) 0.043(3) 0.030(2) 0.001(2) 0.0041(19) -0.002(2)
C34 0.024(2) 0.024(2) 0.020(2) 0.0005(18) 0.0015(18) 0.003(2)
C42 0.023(2) 0.038(2) 0.025(2) 0.008(2) 0.0008(19) 0.005(2)
C26 0.031(2) 0.027(2) 0.038(2) 0.002(2) -0.008(2) -0.001(2)
C47 0.056(3) 0.032(2) 0.037(3) -0.011(2) 0.008(2) -0.004(2)
C50 0.050(3) 0.082(4) 0.042(3) 0.018(3) -0.010(2) -0.043(3)
C25 0.026(2) 0.035(2) 0.032(2) 0.000(2) -0.002(2) 0.002(2)
C46 0.036(3) 0.029(2) 0.033(2) 0.003(2) -0.004(2) -0.004(2)
C23 0.031(3) 0.032(2) 0.031(2) -0.008(2) 0.005(2) -0.005(2)
C49 0.050(3) 0.064(3) 0.095(4) -0.054(3) 0.022(3) -0.015(3)
O2 0.0397(18) 0.0287(14) 0.0179(14) -0.0024(13) 0.0057(13) 0.0071(14)
O3 0.0248(16) 0.0292(14) 0.0292(15) 0.0154(13) -0.0033(13) -0.0018(14)
C12 0.034(3) 0.031(2) 0.042(3) 0.001(2) 0.009(2) -0.004(2)
C9 0.038(3) 0.041(2) 0.017(2) 0.000(2) 0.0039(19) 0.013(2)
C10 0.038(3) 0.036(2) 0.020(2) 0.002(2) 0.008(2) 0.006(2)
C8 0.039(3) 0.033(2) 0.033(2) -0.010(2) 0.005(2) 0.000(2)
C7 0.035(3) 0.029(2) 0.029(2) 0.000(2) 0.006(2) 0.000(2)
C13 0.037(3) 0.034(2) 0.044(3) 0.012(2) 0.001(2) -0.004(2)
C11 0.026(3) 0.047(3) 0.040(3) 0.015(2) 0.004(2) 0.004(2)
C14 0.030(3) 0.042(2) 0.038(3) 0.017(2) -0.008(2) 0.003(2)
O1 0.0231(15) 0.0275(14) 0.0259(15) -0.0042(12) -0.0075(13) 0.0049(13)
C6 0.041(3) 0.035(2) 0.027(2) -0.009(2) -0.009(2) 0.006(2)
C3 0.035(3) 0.031(2) 0.043(3) -0.008(2) -0.009(2) 0.007(2)
C5 0.048(3) 0.107(4) 0.074(4) -0.048(3) -0.032(3) 0.045(3)
C4 0.027(3) 0.083(4) 0.060(3) -0.025(3) -0.007(3) 0.006(3)
Li1 0.030(4) 0.029(3) 0.019(3) -0.003(3) 0.001(3) 0.001(3)

loop_
_atom_type_symbol
_atom_type_description
_atom_type_scat_dispersion_real
_atom_type_scat_dispersion_imag
_atom_type_scat_source
C C 0.0033 0.0016 'International Tables Vol C Tables 4.2.6.8 and 6.1.1.4'
H H 0.0000 0.0000 'International Tables Vol C Tables 4.2.6.8 and 6.1.1.4'
Li Li -0.0003 0.0001 'International Tables Vol C Tables 4.2.6.8 and 6.1.1.4'
N N 0.0061 0.0033 'International Tables Vol C Tables 4.2.6.8 and 6.1.1.4'
O O 0.0106 0.0060 'International Tables Vol C Tables 4.2.6.8 and 6.1.1.4'

loop_
_geom_angle_atom_site_label_1
_geom_angle_atom_site_label_2
_geom_angle_atom_site_label_3
_geom_angle
C2 N1 C15 116.6(3)
C2 N1 Li1 133.8(3)
C15 N1 Li1 109.5(3)
C2 N2 C1 120.9(3)
C16 C15 C20 120.7(3)
C16 C15 N1 118.9(3)
C20 C15 N1 120.1(3)
N1 C2 N2 123.3(3)
N1 C2 C27 114.6(3)
N2 C2 C27 121.7(3)
C40 C39 C44 119.8(3)
C40 C39 N3 119.1(3)
C44 C39 N3 120.6(3)
C34 C33 C38 119.0(3)
C34 C33 C1 121.3(3)
C38 C33 C1 119.6(3)
C41 C40 C39 119.8(3)
C41 C40 C48 120.4(3)
C39 C40 C48 119.8(3)
C16 C24 C26 112.6(3)
C16 C24 C25 111.3(3)
C26 C24 C25 111.2(3)
C17 C16 C15 118.6(3)
C17 C16 C24 119.6(3)
C15 C16 C24 121.8(3)
C1 N3 C39 120.3(3)
C30 C31 C32 120.5(3)
C18 C19 C20 120.9(3)
C31 C30 C29 119.7(4)
C29 C28 C27 120.5(3)
C16 C17 C18 121.7(4)
C19 C20 C15 118.6(3)
C19 C20 C21 119.9(3)
C15 C20 C21 121.4(3)
C34 C35 C36 119.2(3)
C37 C38 C33 120.2(3)
C43 C44 C39 119.0(3)
C43 C44 C45 120.0(3)
C39 C44 C45 121.0(3)
N3 C1 N2 125.7(3)
N3 C1 C33 114.2(3)
N2 C1 C33 120.0(3)
C40 C41 C42 120.4(3)
C20 C21 C23 111.2(3)
C20 C21 C22 111.7(3)
C23 C21 C22 110.8(3)
C37 C36 C35 120.4(4)
C30 C29 C28 120.5(4)
C31 C32 C27 120.3(3)
C50 C48 C40 112.3(3)
C50 C48 C49 110.1(3)
C40 C48 C49 112.4(3)
C42 C43 C44 121.0(4)
C28 C27 C32 118.5(3)
C28 C27 C2 121.7(3)
C32 C27 C2 119.8(3)
C17 C18 C19 119.4(4)
C44 C45 C46 110.5(3)
C44 C45 C47 111.5(3)
C46 C45 C47 109.5(3)
C36 C37 C38 120.1(4)
C33 C34 C35 121.0(4)
C43 C42 C41 120.0(4)
C7 O2 C10 109.2(3)
C7 O2 Li1 125.8(3)
C10 O2 Li1 124.3(3)
C14 O3 C11 107.3(3)
C14 O3 Li1 124.4(3)
C11 O3 Li1 127.6(3)
C13 C12 C11 104.2(3)
C10 C9 C8 101.3(3)
O2 C10 C9 104.9(3)
C9 C8 C7 101.9(3)
O2 C7 C8 105.7(3)
C12 C13 C14 101.4(3)
O3 C11 C12 106.8(3)
O3 C14 C13 104.9(3)
C6 O1 C3 108.5(3)
C6 O1 Li1 118.5(3)
C3 O1 Li1 132.2(3)
O1 C6 C5 106.1(3)
O1 C3 C4 106.2(3)
C4 C5 C6 105.9(3)
C5 C4 C3 104.6(4)
O2 Li1 O3 102.2(3)
O2 Li1 O1 103.7(3)
O3 Li1 O1 97.7(3)
O2 Li1 N1 112.8(3)
O3 Li1 N1 115.5(3)
O1 Li1 N1 122.1(3)

loop_
_geom_bond_atom_site_label_1
_geom_bond_atom_site_label_2
_geom_bond_distance
N1 C2 1.319(4)
N1 C15 1.431(4)
N1 Li1 2.052(6)
N2 C2 1.343(4)
N2 C1 1.362(4)
C15 C16 1.399(4)
C15 C20 1.408(4)
C2 C27 1.500(4)
C39 C40 1.405(4)
C39 C44 1.413(4)
C39 N3 1.415(4)
C33 C34 1.380(4)
C33 C38 1.390(4)
C33 C1 1.505(4)
C40 C41 1.389(4)
C40 C48 1.519(5)
C24 C16 1.523(4)
C24 C26 1.528(4)
C24 C25 1.530(4)
C16 C17 1.383(4)
N3 C1 1.295(4)
C31 C30 1.369(5)
C31 C32 1.391(4)
C19 C18 1.386(5)
C19 C20 1.394(4)
C30 C29 1.375(4)
C28 C29 1.385(4)
C28 C27 1.389(4)
C17 C18 1.384(4)
C20 C21 1.515(5)
C35 C34 1.381(5)
C35 C36 1.388(5)
C38 C37 1.380(5)
C44 C43 1.394(5)
C44 C45 1.510(4)
C41 C42 1.393(5)
C21 C23 1.525(4)
C21 C22 1.525(4)
C36 C37 1.372(5)
C32 C27 1.392(4)
C48 C50 1.518(4)
C48 C49 1.524(4)
C43 C42 1.382(4)
C45 C46 1.526(4)
C45 C47 1.549(4)
O2 C7 1.439(4)
O2 C10 1.447(4)
O2 Li1 1.928(6)
O3 C14 1.430(4)
O3 C11 1.458(4)
O3 Li1 2.004(6)
C12 C13 1.511(5)
C12 C11 1.517(4)
C9 C10 1.505(4)
C9 C8 1.516(5)
C8 C7 1.524(4)
C13 C14 1.513(4)
O1 C6 1.442(4)
O1 C3 1.449(4)
O1 Li1 2.011(7)
C6 C5 1.494(5)
C3 C4 1.482(5)
C5 C4 1.450(5)
